data_2207490
loop_
_publ_author_name
'Li-Xue Zhang'
'San-Nv Zhou'
'An-Jiang Zhang'
'Xin-Xiang Lei'
'Chang-Xiu Cai'

_publ_section_title 6-(2,4-Difluorophenyl)-3-(4-methoxyphenyl)-7<i>H</i>-1,2,4-triazolo[3,4-<i>b</i>][1,3,4]thiadiazine
_journal_coeditor_code CI6687
_journal_issue 12
_journal_name_full 'Acta Crystallographica Section E'
_journal_page_first o4058
_journal_page_last o4059
_journal_paper_doi 10.1107/S1600536805036160
_journal_volume 61
_journal_year 2005
_chemical_formula_iupac 'C17 H12 F2 N4 O S'
_chemical_formula_moiety 'C17 H12 F2 N4 O S'
_chemical_formula_sum 'C17 H12 F2 N4 O S'
_chemical_formula_weight 358.37
_chemical_name_systematic
;
6-(2,4-Difluorophenyl)-3-(4-methoxyphenyl)-7H-1,2,4-triazolo[3,4-
b][1,3,4]thiadiazine
;
_space_group_IT_number 14
_symmetry_cell_setting monoclinic
_symmetry_space_group_name_Hall '-P 2ybc'
_symmetry_space_group_name_H-M 'P 1 21/c 1'
_atom_sites_solution_hydrogens geom
_atom_sites_solution_primary direct
_atom_sites_solution_secondary difmap
_audit_creation_method SHELXL-97
_cell_angle_alpha 90.00
_cell_angle_beta 92.5020(10)
_cell_angle_gamma 90.00
_cell_formula_units_Z 4
_cell_length_a 12.9203(7)
_cell_length_b 13.9490(11)
_cell_length_c 8.7609(10)
_cell_measurement_reflns_used 2351
_cell_measurement_temperature 298(2)
_cell_measurement_theta_max 24.38
_cell_measurement_theta_min 2.74
_cell_volume 1577.4(2)
_computing_cell_refinement 'SAINT (Bruker, 2002)'
_computing_data_collection 'SMART (Bruker, 2002)'
_computing_data_reduction SAINT
_computing_molecular_graphics 'SHELXTL (Bruker, 2002)'
_computing_publication_material SHELXL97
_computing_structure_refinement 'SHELXL97 (Sheldrick, 1997)'
_computing_structure_solution 'SHELXS97 (Sheldrick, 1997)'
_diffrn_ambient_temperature 298(2)
_diffrn_measured_fraction_theta_full 0.999
_diffrn_measured_fraction_theta_max 0.999
_diffrn_measurement_device_type 'Bruker APEX area-detector'
_diffrn_measurement_method '\f and \w'
_diffrn_radiation_monochromator graphite
_diffrn_radiation_source 'fine-focus sealed tube'
_diffrn_radiation_type MoK\a
_diffrn_radiation_wavelength 0.71073
_diffrn_reflns_av_R_equivalents 0.0257
_diffrn_reflns_av_sigmaI/netI 0.0297
_diffrn_reflns_limit_h_max 15
_diffrn_reflns_limit_h_min -15
_diffrn_reflns_limit_k_max 8
_diffrn_reflns_limit_k_min -16
_diffrn_reflns_limit_l_max 10
_diffrn_reflns_limit_l_min -10
_diffrn_reflns_number 8091
_diffrn_reflns_theta_full 25.02
_diffrn_reflns_theta_max 25.02
_diffrn_reflns_theta_min 1.58
_diffrn_standards_number 0
_exptl_absorpt_coefficient_mu 0.241
_exptl_absorpt_correction_T_max 0.9594
_exptl_absorpt_correction_T_min 0.9313
_exptl_absorpt_correction_type multi-scan
_exptl_absorpt_process_details '(SADABS; Bruker, 2002)'
_exptl_crystal_colour Colourless
_exptl_crystal_density_diffrn 1.509
_exptl_crystal_density_method 'not measured'
_exptl_crystal_description Plate
_exptl_crystal_F_000 736
_exptl_crystal_size_max 0.30
_exptl_crystal_size_mid 0.22
_exptl_crystal_size_min 0.13
_refine_diff_density_max 0.233
_refine_diff_density_min -0.253
_refine_ls_extinction_method none
_refine_ls_goodness_of_fit_ref 1.105
_refine_ls_hydrogen_treatment constr
_refine_ls_matrix_type full
_refine_ls_number_parameters 227
_refine_ls_number_reflns 2782
_refine_ls_number_restraints 0
_refine_ls_restrained_S_all 1.105
_refine_ls_R_factor_all 0.0603
_refine_ls_R_factor_gt 0.0501
_refine_ls_shift/su_max 0.001
_refine_ls_shift/su_mean 0.000
_refine_ls_structure_factor_coef Fsqd
_refine_ls_weighting_details 'calc w = 1/[\s^2^(Fo^2^)+(0.0534P)^2^+0.5462P] where P = (Fo^2^+2Fc^2^)/3'
_refine_ls_weighting_scheme calc
_refine_ls_wR_factor_gt 0.1132
_refine_ls_wR_factor_ref 0.1187
_reflns_number_gt 2387
_reflns_number_total 2782
_reflns_threshold_expression I>2\s(I)
_cod_data_source_file ci6687.cif
_cod_data_source_block I
_cod_depositor_comments
;
The following automatic conversions were performed:
'_symmetry_cell_setting' value 'Monoclinic' changed to 'monoclinic'
according to '/home/saulius/struct/CIF-dictionaries/cif_core.dic'
dictionary named 'cif_core.dic' version 2.4.1 from 2010-06-29.

Automatic conversion script
Id: cif_fix_enum 1527 2010-12-29 10:47:43Z saulius 

The following automatic conversions were performed:

'_symmetry_cell_setting' value 'Monoclinic' changed to 'monoclinic'
according to /home/saulius/struct/CIF-dictionaries/cif_core.dic
dictionary named 'cif_core.dic' version 2.4.1 from 2010-06-29.

Automatic conversion script
Id: cif_fix_values 1715 2011-07-08 13:25:40Z adriana 
;
_cod_original_sg_symbol_H-M 'P 21/c'
_cod_database_code 2207490
_cod_database_fobs_code 2207490

loop_
_symmetry_equiv_pos_as_xyz
'x, y, z'
'-x, y+1/2, -z+1/2'
'-x, -y, -z'
'x, -y-1/2, z-1/2'

loop_
_atom_site_label
_atom_site_fract_x
_atom_site_fract_y
_atom_site_fract_z
_atom_site_U_iso_or_equiv
_atom_site_adp_type
_atom_site_calc_flag
_atom_site_refinement_flags
_atom_site_occupancy
_atom_site_type_symbol
S1 0.50405(5) 0.89092(5) 0.11850(7) 0.0487(2) Uani d . 1 S
F1 0.83812(14) 1.27967(11) 0.5736(2) 0.0741(5) Uani d . 1 F
F2 0.62500(13) 1.13043(11) 0.20091(17) 0.0625(5) Uani d . 1 F
O1 0.97784(15) 0.55338(14) 0.7366(2) 0.0670(6) Uani d . 1 O
N1 0.69686(14) 0.87487(13) 0.3473(2) 0.0342(4) Uani d . 1 N
N2 0.64866(13) 0.79316(13) 0.2880(2) 0.0345(4) Uani d . 1 N
N3 0.55762(16) 0.70096(15) 0.1280(2) 0.0479(5) Uani d . 1 N
N4 0.63027(16) 0.64509(15) 0.2106(2) 0.0455(5) Uani d . 1 N
C1 0.7883(2) 1.19999(18) 0.5198(3) 0.0485(6) Uani d . 1 C
C2 0.7267(2) 1.20802(17) 0.3896(3) 0.0491(7) Uani d . 1 C
H2 0.7170 1.2665 0.3399 0.059 Uiso calc R 1 H
C3 0.67985(19) 1.12580(17) 0.3356(3) 0.0417(6) Uani d . 1 C
C4 0.69034(17) 1.03805(16) 0.4080(2) 0.0349(5) Uani d . 1 C
C5 0.75317(18) 1.03556(17) 0.5411(3) 0.0409(6) Uani d . 1 C
H5 0.7617 0.9778 0.5931 0.049 Uiso calc R 1 H
C6 0.8032(2) 1.11594(18) 0.5983(3) 0.0477(6) Uani d . 1 C
H6 0.8454 1.1132 0.6869 0.057 Uiso calc R 1 H
C7 0.63962(17) 0.95010(16) 0.3477(2) 0.0351(5) Uani d . 1 C
C8 0.52640(18) 0.94972(18) 0.3016(3) 0.0435(6) Uani d . 1 C
H8A 0.5012 1.0152 0.2951 0.052 Uiso calc R 1 H
H8B 0.4883 0.9166 0.3786 0.052 Uiso calc R 1 H
C9 0.57016(18) 0.78853(17) 0.1772(3) 0.0385(6) Uani d . 1 C
C10 0.68445(18) 0.70027(16) 0.3048(3) 0.0364(5) Uani d . 1 C
C11 0.76342(17) 0.66464(16) 0.4163(3) 0.0368(5) Uani d . 1 C
C12 0.83657(19) 0.72188(17) 0.4937(3) 0.0486(6) Uani d . 1 C
H12 0.8379 0.7875 0.4747 0.058 Uiso calc R 1 H
C13 0.9071(2) 0.68237(19) 0.5983(3) 0.0550(7) Uani d . 1 C
H13 0.9554 0.7216 0.6493 0.066 Uiso calc R 1 H
C14 0.90663(18) 0.58472(18) 0.6282(3) 0.0458(6) Uani d . 1 C
C15 0.83532(19) 0.52712(18) 0.5505(3) 0.0451(6) Uani d . 1 C
H15 0.8349 0.4614 0.5682 0.054 Uiso calc R 1 H
C16 0.76497(18) 0.56695(17) 0.4470(3) 0.0424(6) Uani d . 1 C
H16 0.7170 0.5274 0.3961 0.051 Uiso calc R 1 H
C17 0.9809(2) 0.4538(2) 0.7717(4) 0.0635(8) Uani d . 1 C
H17A 0.9143 0.4336 0.8039 0.095 Uiso calc R 1 H
H17B 1.0322 0.4424 0.8522 0.095 Uiso calc R 1 H
H17C 0.9984 0.4183 0.6825 0.095 Uiso calc R 1 H

loop_
_atom_site_aniso_label
_atom_site_aniso_U_11
_atom_site_aniso_U_22
_atom_site_aniso_U_33
_atom_site_aniso_U_12
_atom_site_aniso_U_13
_atom_site_aniso_U_23
S1 0.0510(4) 0.0457(4) 0.0482(4) 0.0025(3) -0.0133(3) -0.0002(3)
F1 0.0896(12) 0.0405(10) 0.0922(12) -0.0222(8) 0.0044(10) -0.0180(8)
F2 0.0817(11) 0.0557(10) 0.0487(9) 0.0019(8) -0.0116(8) 0.0125(7)
O1 0.0614(12) 0.0472(12) 0.0897(14) 0.0026(9) -0.0261(11) 0.0043(10)
N1 0.0390(11) 0.0269(10) 0.0366(10) -0.0032(8) 0.0002(8) -0.0025(8)
N2 0.0361(10) 0.0294(11) 0.0379(10) -0.0020(8) 0.0003(8) -0.0062(8)
N3 0.0531(13) 0.0439(13) 0.0462(11) -0.0049(10) -0.0044(10) -0.0097(10)
N4 0.0519(12) 0.0358(12) 0.0485(12) -0.0015(10) -0.0015(10) -0.0107(10)
C1 0.0528(15) 0.0310(14) 0.0626(16) -0.0080(11) 0.0111(13) -0.0132(12)
C2 0.0630(17) 0.0280(14) 0.0569(15) 0.0014(12) 0.0112(14) 0.0061(12)
C3 0.0494(14) 0.0372(14) 0.0384(12) 0.0028(11) 0.0018(11) 0.0022(10)
C4 0.0369(12) 0.0293(12) 0.0386(12) 0.0008(10) 0.0037(10) -0.0014(10)
C5 0.0470(14) 0.0293(13) 0.0461(13) 0.0024(10) -0.0022(11) 0.0023(10)
C6 0.0520(15) 0.0407(15) 0.0498(14) -0.0037(12) -0.0058(12) -0.0059(12)
C7 0.0409(13) 0.0308(13) 0.0335(11) 0.0004(10) 0.0020(10) -0.0003(10)
C8 0.0423(13) 0.0366(14) 0.0511(14) 0.0030(11) -0.0015(11) -0.0058(11)
C9 0.0395(13) 0.0402(14) 0.0357(11) -0.0034(10) 0.0011(10) -0.0043(10)
C10 0.0402(12) 0.0287(13) 0.0409(12) -0.0030(10) 0.0079(10) -0.0063(10)
C11 0.0387(12) 0.0289(12) 0.0433(12) 0.0020(10) 0.0073(10) -0.0051(10)
C12 0.0496(15) 0.0281(13) 0.0675(17) -0.0011(11) -0.0044(13) -0.0038(12)
C13 0.0506(15) 0.0370(15) 0.0759(18) -0.0025(12) -0.0153(14) -0.0083(13)
C14 0.0405(13) 0.0403(15) 0.0563(15) 0.0045(11) -0.0020(12) 0.0010(12)
C15 0.0497(14) 0.0300(13) 0.0556(15) 0.0009(11) 0.0037(12) 0.0014(11)
C16 0.0452(14) 0.0341(13) 0.0476(13) -0.0044(11) -0.0003(11) -0.0056(11)
C17 0.0619(18) 0.0539(19) 0.0738(19) 0.0048(14) -0.0057(15) 0.0177(15)

loop_
_atom_type_symbol
_atom_type_description
_atom_type_scat_dispersion_real
_atom_type_scat_dispersion_imag
_atom_type_scat_source
C C 0.0033 0.0016 'International Tables Vol C Tables 4.2.6.8 and 6.1.1.4'
H H 0.0000 0.0000 'International Tables Vol C Tables 4.2.6.8 and 6.1.1.4'
N N 0.0061 0.0033 'International Tables Vol C Tables 4.2.6.8 and 6.1.1.4'
O O 0.0106 0.0060 'International Tables Vol C Tables 4.2.6.8 and 6.1.1.4'
F F 0.0171 0.0103 'International Tables Vol C Tables 4.2.6.8 and 6.1.1.4'
S S 0.1246 0.1234 'International Tables Vol C Tables 4.2.6.8 and 6.1.1.4'

loop_
_geom_angle_atom_site_label_1
_geom_angle_atom_site_label_2
_geom_angle_atom_site_label_3
_geom_angle
C9 S1 C8 93.04(11)
C14 O1 C17 118.3(2)
C7 N1 N2 115.01(18)
C9 N2 C10 105.32(18)
C9 N2 N1 127.42(18)
C10 N2 N1 125.99(18)
C9 N3 N4 106.28(19)
C10 N4 N3 109.10(19)
F1 C1 C2 118.2(2)
F1 C1 C6 118.2(2)
C2 C1 C6 123.6(2)
C1 C2 C3 116.8(2)
C1 C2 H2 121.6
C3 C2 H2 121.6
F2 C3 C2 117.9(2)
F2 C3 C4 118.7(2)
C2 C3 C4 123.3(2)
C3 C4 C5 116.7(2)
C3 C4 C7 122.5(2)
C5 C4 C7 120.8(2)
C6 C5 C4 122.1(2)
C6 C5 H5 118.9
C4 C5 H5 118.9
C1 C6 C5 117.5(2)
C1 C6 H6 121.3
C5 C6 H6 121.3
N1 C7 C4 115.65(19)
N1 C7 C8 123.5(2)
C4 C7 C8 120.73(19)
C7 C8 S1 110.81(16)
C7 C8 H8A 109.5
S1 C8 H8A 109.5
C7 C8 H8B 109.5
S1 C8 H8B 109.5
H8A C8 H8B 108.1
N3 C9 N2 110.8(2)
N3 C9 S1 128.51(19)
N2 C9 S1 120.69(17)
N4 C10 N2 108.5(2)
N4 C10 C11 123.9(2)
N2 C10 C11 127.44(19)
C16 C11 C12 117.7(2)
C16 C11 C10 117.7(2)
C12 C11 C10 124.6(2)
C13 C12 C11 120.6(2)
C13 C12 H12 119.7
C11 C12 H12 119.7
C12 C13 C14 120.7(2)
C12 C13 H13 119.7
C14 C13 H13 119.7
O1 C14 C15 124.9(2)
O1 C14 C13 116.0(2)
C15 C14 C13 119.1(2)
C16 C15 C14 119.9(2)
C16 C15 H15 120.0
C14 C15 H15 120.0
C15 C16 C11 121.9(2)
C15 C16 H16 119.0
C11 C16 H16 119.0
O1 C17 H17A 109.5
O1 C17 H17B 109.5
H17A C17 H17B 109.5
O1 C17 H17C 109.5
H17A C17 H17C 109.5
H17B C17 H17C 109.5

loop_
_geom_bond_atom_site_label_1
_geom_bond_atom_site_label_2
_geom_bond_distance
_geom_bond_publ_flag
S1 C9 1.731(2) yes
S1 C8 1.813(2) yes
F1 C1 1.358(3) ?
F2 C3 1.351(3) ?
O1 C14 1.365(3) yes
O1 C17 1.423(3) yes
N1 C7 1.284(3) yes
N1 N2 1.389(2) yes
N2 C9 1.375(3) yes
N2 C10 1.381(3) yes
N3 C9 1.303(3) yes
N3 N4 1.398(3) yes
N4 C10 1.309(3) ?
C1 C2 1.367(4) ?
C1 C6 1.368(4) ?
C2 C3 1.371(3) ?
C2 H2 0.93 ?
C3 C4 1.383(3) ?
C4 C5 1.392(3) ?
C4 C7 1.478(3) ?
C5 C6 1.377(3) ?
C5 H5 0.93 ?
C6 H6 0.93 ?
C7 C8 1.500(3) ?
C8 H8A 0.97 ?
C8 H8B 0.97 ?
C10 C11 1.468(3) ?
C11 C16 1.389(3) ?
C11 C12 1.391(3) ?
C12 C13 1.378(4) ?
C12 H12 0.93 ?
C13 C14 1.387(4) ?
C13 H13 0.93 ?
C14 C15 1.379(3) ?
C15 C16 1.373(3) ?
C15 H15 0.93 ?
C16 H16 0.93 ?
C17 H17A 0.96 ?
C17 H17B 0.96 ?
C17 H17C 0.96 ?

loop_
_geom_hbond_atom_site_label_D
_geom_hbond_atom_site_label_H
_geom_hbond_atom_site_label_A
_geom_hbond_site_symmetry_A
_geom_hbond_distance_DH
_geom_hbond_distance_HA
_geom_hbond_distance_DA
_geom_hbond_angle_DHA
C6 H6 O1 2_756 0.93 2.50 3.241(3) 137
C8 H8A F2 . 0.97 2.44 2.976(3) 115
C8 H8A N4 2_655 0.97 2.48 3.394(3) 156
C12 H12 N1 . 0.93 2.42 3.042(3) 124
C15 H15 F1 1_545 0.93 2.54 3.458(3) 171
C16 H16 N4 . 0.93 2.54 2.862(3) 101

loop_
_geom_torsion_atom_site_label_1
_geom_torsion_atom_site_label_2
_geom_torsion_atom_site_label_3
_geom_torsion_atom_site_label_4
_geom_torsion
C7 N1 N2 C9 29.9(3)
C7 N1 N2 C10 -165.0(2)
C9 N3 N4 C10 -0.7(3)
F1 C1 C2 C3 178.2(2)
C6 C1 C2 C3 -1.4(4)
C1 C2 C3 F2 -175.1(2)
C1 C2 C3 C4 1.6(4)
F2 C3 C4 C5 175.9(2)
C2 C3 C4 C5 -0.8(4)
F2 C3 C4 C7 -3.1(3)
C2 C3 C4 C7 -179.7(2)
C3 C4 C5 C6 -0.3(4)
C7 C4 C5 C6 178.6(2)
F1 C1 C6 C5 -179.2(2)
C2 C1 C6 C5 0.3(4)
C4 C5 C6 C1 0.6(4)
N2 N1 C7 C4 -179.02(17)
N2 N1 C7 C8 5.4(3)
C3 C4 C7 N1 134.7(2)
C5 C4 C7 N1 -44.2(3)
C3 C4 C7 C8 -49.6(3)
C5 C4 C7 C8 131.5(2)
N1 C7 C8 S1 -50.3(3)
C4 C7 C8 S1 134.33(18)
C9 S1 C8 C7 53.25(18)
N4 N3 C9 N2 0.5(3)
N4 N3 C9 S1 179.45(18)
C10 N2 C9 N3 -0.2(3)
N1 N2 C9 N3 167.43(19)
C10 N2 C9 S1 -179.22(16)
N1 N2 C9 S1 -11.6(3)
C8 S1 C9 N3 153.0(2)
C8 S1 C9 N2 -28.1(2)
N3 N4 C10 N2 0.5(3)
N3 N4 C10 C11 176.0(2)
C9 N2 C10 N4 -0.2(2)
N1 N2 C10 N4 -168.08(19)
C9 N2 C10 C11 -175.5(2)
N1 N2 C10 C11 16.7(3)
N4 C10 C11 C16 -14.7(3)
N2 C10 C11 C16 159.9(2)
N4 C10 C11 C12 165.5(2)
N2 C10 C11 C12 -19.9(4)
C16 C11 C12 C13 -0.7(4)
C10 C11 C12 C13 179.1(2)
C11 C12 C13 C14 0.2(4)
C17 O1 C14 C15 1.1(4)
C17 O1 C14 C13 -179.9(2)
C12 C13 C14 O1 -178.3(2)
C12 C13 C14 C15 0.7(4)
O1 C14 C15 C16 177.9(2)
C13 C14 C15 C16 -1.1(4)
C14 C15 C16 C11 0.5(4)
C12 C11 C16 C15 0.4(3)
C10 C11 C16 C15 -179.4(2)

loop_
_cod_related_entry_id
_cod_related_entry_database
_cod_related_entry_code
1 ChemSpider 21126928
